data_1573276
loop_
_publ_author_name
'Tanuhadi, Elias'
'Bair, Anna S.'
'Johnson, Mary'
'Fontaine, Philip'
'Klosin, Jerzy'
'Pal, Sudipta'
'Arnold, Polly L.'

_publ_section_title
;
 Stabilization of reactive rare earth alkyl complexes through mechanistic
 studies
;
_journal_name_full 'Chemical Science'
_journal_paper_doi 10.1039/D4SC05983B
_journal_year 2024
_chemical_formula_moiety 'C18 H49 N2 Sc Si3'
_chemical_formula_sum 'C18 H49 N2 Sc Si3'
_chemical_formula_weight 422.82
_space_group_crystal_system orthorhombic
_space_group_IT_number 19
_space_group_name_Hall 'P 2ac 2ab'
_space_group_name_H-M_alt 'P 21 21 21'
_atom_sites_solution_hydrogens mixed
_atom_sites_solution_primary direct
_audit_creation_date 2024-04-18
_audit_creation_method
;
Olex2 1.5
(compiled 2022.04.07 svn.rca3783a0 for OlexSys, GUI svn.r6498)
;
_audit_update_record
;
2024-04-25 deposited with the CCDC.	2024-10-31 downloaded from the CCDC.
;
_cell_angle_alpha 90
_cell_angle_beta 90
_cell_angle_gamma 90
_cell_formula_units_Z 4
_cell_length_a 10.26960(10)
_cell_length_b 15.03040(10)
_cell_length_c 17.60830(10)
_cell_measurement_reflns_used 50206
_cell_measurement_temperature 100.00(11)
_cell_measurement_theta_max 79.5380
_cell_measurement_theta_min 3.7790
_cell_volume 2717.95(4)
_computing_cell_refinement 'CrysAlisPro 1.171.43.119a (Rigaku OD, 2024)'
_computing_data_collection 'CrysAlisPro system (CCD 43.119a 64-bit (release 08-04-2024))'
_computing_data_reduction 'CrysAlisPro 1.171.43.119a (Rigaku OD, 2024)'
_computing_molecular_graphics 'Olex2 1.5 (Dolomanov et al., 2009)'
_computing_publication_material 'Olex2 1.5 (Dolomanov et al., 2009)'
_computing_structure_refinement 'SHELXL 2018/3 (Sheldrick, 2015)'
_computing_structure_solution 'SHELXS  (Sheldrick, 2008)'
_diffrn_ambient_environment N~2~
_diffrn_ambient_temperature 100.00(11)
_diffrn_detector 'Hybrid Pixel Array Detector'
_diffrn_detector_area_resol_mean 10.0000
_diffrn_detector_type HyPix
_diffrn_measured_fraction_theta_full 0.999
_diffrn_measured_fraction_theta_max 0.994
_diffrn_measurement_details
;
List of Runs (angles in degrees, time in seconds):

  # Type    Start    End  Width  t~exp~   \w     \q     \k     \f   Frames
#--------------------------------------------------------------------------
  1  \w     -6.00  20.00   0.50    0.12    --  -48.06  19.00 150.00   52
  2  \w    -16.00   9.00   0.50    0.12    --  -48.06  19.00 -60.00   50
  3  \w    -16.00  11.00   0.50    0.12    --  -48.06  19.00 -90.00   54
  4  \w    -62.00  24.00   0.50    0.12    --  -48.06  57.00-180.00  172
  5  \w    114.00 162.00   0.50    0.49    --  113.25 125.00-180.00   96
  6  \w    111.00 156.00   0.50    0.49    --  113.25 125.00 -30.00   90
  7  \w    116.00 142.00   0.50    0.49    --  113.25 125.00   0.00   52
  8  \w    143.00 170.00   0.50    0.49    --  113.25 125.00   0.00   54
  9  \w    139.00 165.00   0.50    0.49    --  113.25 125.00 150.00   52
 10  \w     96.00 122.00   0.50    0.49    --  113.25 125.00 150.00   52
 11  \w    113.00 139.00   0.50    0.49    --  113.25   7.00  17.77   52
 12  \w    111.00 177.00   0.50    0.49    --  113.25  77.00 -90.00  132
 13  \w    152.00 178.00   0.50    0.49    --  113.25  77.00 -60.00   52
 14  \w    114.00 140.00   0.50    0.49    --  113.25  77.00 -60.00   52
 15  \w    131.00 178.00   0.50    0.49    --  113.25  77.00 -30.00   94
 16  \w    117.00 142.00   0.50    0.49    --  113.25  77.00-180.00   50
 17  \w    144.00 178.00   0.50    0.49    --  113.25  77.00-180.00   68
 18  \w    116.00 145.00   0.50    0.49    --  113.25  77.00-120.00   58
 19  \w    117.00 142.00   0.50    0.49    --  113.25  77.00-150.00   50
 20  \w    117.00 158.00   0.50    0.49    --  113.25  77.00   0.00   82
 21  \w    123.00 171.00   0.50    0.49    --  113.25  77.00  60.00   96
 22  \w    115.00 140.00   0.50    0.49    --  113.25  61.00  90.00   50
 23  \w    121.00 146.00   0.50    0.49    --  113.25  77.00 120.00   50
 24  \w    143.00 178.00   0.50    0.49    --  113.25  77.00 150.00   70
 25  \w    147.00 173.00   0.50    0.49    --  113.25  61.00  90.00   52
 26  \w    129.00 155.00   0.50    0.49    --  113.25  61.00 150.00   52
 27  \w    106.00 141.00   0.50    0.49    --  113.25  61.00  60.00   70
 28  \w    104.00 150.00   0.50    0.49    --  113.25  45.00  60.00   92
 29  \w    113.00 139.00   0.50    0.49    --  113.25  61.00   0.00   52
 30  \w    106.00 167.00   0.50    0.49    --  113.25  30.00  90.00  122
 31  \w    102.00 152.00   0.50    0.49    --  113.25  45.00   0.00  100
 32  \w    136.00 166.00   0.50    0.49    --  113.25  45.00 -30.00   60
 33  \w    106.00 154.00   0.50    0.49    --  113.25  61.00 -60.00   96
 34  \w    101.00 147.00   0.50    0.49    --  113.25  30.00 -90.00   92
 35  \w    147.00 172.00   0.50    0.49    --  113.25  30.00-150.00   50
 36  \w    141.00 167.00   0.50    0.49    --  113.25  15.00-180.00   52
 37  \w    144.00 169.00   0.50    0.49    --  113.25  30.00-180.00   50
 38  \w    130.00 156.00   0.50    0.49    --  113.25  15.00-150.00   52
 39  \w    108.00 138.00   0.50    0.49    --  113.25  30.00-180.00   60
 40  \w    136.00 162.00   0.50    0.49    --  113.25  15.00-120.00   52
 41  \w     72.00 104.00   0.50    0.49    --  113.25   7.00  17.77   64
 42  \w    143.00 172.00   0.50    0.49    --  113.25  15.00 150.00   58
 43  \w    110.00 139.00   0.50    0.49    --  113.25  15.00 150.00   58
 44  \w     42.00  73.00   0.50    0.49    --  113.25 -77.00 120.00   62
 45  \w     43.00  69.00   0.50    0.49    --  113.25 -77.00  90.00   52
 46  \w     89.00 121.00   0.50    0.49    --  113.25 -77.00 120.00   64
 47  \w    110.00 135.00   0.50    0.49    --  113.25 -77.00   0.00   50
 48  \w     61.00  87.00   0.50    0.49    --  113.25 -77.00   0.00   52
 49  \w     73.00  99.00   0.50    0.49    --  113.25 -77.00 -60.00   52
 50  \w     49.00  75.00   0.50    0.49    --  113.25 -77.00-150.00   52
 51  \w     47.00  73.00   0.50    0.49    --  113.25 -64.00 -78.56   52
 52  \w    110.00 136.00   0.50    0.49    --  113.25 -77.00 -90.00   52
 53  \w     43.00  69.00   0.50    0.49    --  113.25 -61.00-120.00   52
 54  \w     45.00  70.00   0.50    0.49    --  113.25 -61.00   0.00   50
 55  \w     45.00  71.00   0.50    0.49    --  113.25 -61.00  60.00   52
 56  \w     42.00  70.00   0.50    0.49    --  113.25 -75.00 177.53   56
 57  \w     85.00 134.00   0.50    0.49    --  113.25 -75.00 177.53   98
 58  \w     42.00  68.00   0.50    0.49    --  113.25 -61.00 -30.00   52
 59  \w     42.00  67.00   0.50    0.49    --  113.25 -61.00 -60.00   50
 60  \w     44.00  71.00   0.50    0.49    --  113.25 -61.00 -90.00   54
 61  \w     42.00  67.00   0.50    0.49    --  113.25 -61.00-150.00   50
 62  \w     42.00  71.00   0.50    0.49    --  113.25 -61.00-180.00   58
 63  \w    -26.00   8.00   0.50    0.12    --   48.06 -19.00 -60.00   68
 64  \w    -25.00   5.00   0.50    0.12    --   48.06 -19.00 -30.00   60
 65  \w     42.00  67.00   0.50    0.49    --  113.25 -61.00 150.00   50
 66  \w     51.00  94.00   0.50    0.12    --   48.06-125.00 -90.00   86
 67  \w     44.00  70.00   0.50    0.49    --  113.25 -94.00 -90.00   52
 68  \w     45.00  71.00   0.50    0.49    --  113.25-125.00  60.00   52
 69  \w     76.00 111.00   0.50    0.49    --  113.25-125.00  90.00   70
 70  \w     80.00 111.00   0.50    0.49    --  113.25-125.00 150.00   62
 71  \w     57.00  83.00   0.50    0.49    --  113.25-125.00 120.00   52
 72  \w     79.00 106.00   0.50    0.49    --  113.25 -94.00 120.00   54
 73  \w     52.00  77.00   0.50    0.49    --  113.25 -94.00 120.00   50
 74  \w     42.00  74.00   0.50    0.49    --  113.25 -94.00   0.00   64
 75  \w     79.00 106.00   0.50    0.49    --  113.25 -94.00   0.00   54
 76  \w     75.00 105.00   0.50    0.49    --  113.25 -94.00  60.00   60
 77  \w     73.00 106.00   0.50    0.49    --  113.25 -94.00  30.00   66
 78  \w     50.00  92.00   0.50    0.49    --  113.25 -94.00 -30.00   84
 79  \w     72.00 106.00   0.50    0.49    --  113.25 -94.00 -60.00   68
 80  \w     64.00 106.00   0.50    0.49    --  113.25 -94.00-120.00   84
 81  \w     75.00 106.00   0.50    0.49    --  113.25 -94.00-180.00   62
 82  \w    100.00 140.00   0.50    0.49    --  113.25 -88.00-129.94   80
 83  \w     42.00  69.00   0.50    0.49    --  113.25 -88.00-129.94   54
 84  \w     47.00  72.00   0.50    0.49    --  113.25 -94.00  60.00   50
 85  \w     74.00 105.00   0.50    0.49    --  113.25 -94.00  90.00   62
 86  \w     45.00  88.00   0.50    0.49    --  113.25 -94.00 150.00   86
 87  \w     42.00  68.00   0.50    0.49    --  113.25 -88.00 122.73   52
 88  \w     48.00  74.00   0.50    0.49    --  113.25 -86.00 165.16   52
 89  \w    109.00 135.00   0.50    0.49    --  113.25 -86.00 165.16   52
 90  \w     83.00 115.00   0.50    0.49    --  113.25 -88.00 122.73   64
 91  \w     43.00  72.00   0.50    0.49    --  113.25 -83.00 -25.48   58
 92  \w    112.00 138.00   0.50    0.49    --  113.25 -83.00 -25.48   52
 93  \w    106.00 141.00   0.50    0.49    --  113.25 -88.00 -64.03   70
 94  \w     45.00  94.00   0.50    0.49    --  113.25 -88.00 -77.70   98
 95  \w     42.00  71.00   0.50    0.49    --  113.25 -82.00-164.90   58
 96  \w   -113.00 -36.00   0.50    0.12    --  -48.06 -42.00 105.66  154
 97  \w   -121.00 -36.00   0.50    0.12    --  -48.06 -37.00  30.00  170
 98  \w    -51.00 -25.00   0.50    0.49    --  -91.75  45.00  60.00   52
 99  \w    -78.00 -38.00   0.50    0.49    --  -91.75  77.00  60.00   80
100  \w    -69.00 -23.00   0.50    0.12    --  -48.06 125.00-180.00   92
;
_diffrn_measurement_device 'four-circle diffractometer'
_diffrn_measurement_device_type 'XtaLAB Synergy, Dualflex, HyPix'
_diffrn_measurement_method '\w scans'
_diffrn_orient_matrix_type 'CrysAlisPro convention (1999,Acta A55,543-557)'
_diffrn_orient_matrix_UB_11 -0.1465252000
_diffrn_orient_matrix_UB_12 -0.0014937000
_diffrn_orient_matrix_UB_13 0.0188350000
_diffrn_orient_matrix_UB_21 0.0321819000
_diffrn_orient_matrix_UB_22 0.0035737000
_diffrn_orient_matrix_UB_23 0.0853695000
_diffrn_orient_matrix_UB_31 -0.0032367000
_diffrn_orient_matrix_UB_32 0.1024253000
_diffrn_orient_matrix_UB_33 -0.0027195000
_diffrn_radiation_monochromator mirror
_diffrn_radiation_probe x-ray
_diffrn_radiation_type 'Cu K\a'
_diffrn_radiation_wavelength 1.54184
_diffrn_reflns_av_R_equivalents 0.0400
_diffrn_reflns_av_unetI/netI 0.0211
_diffrn_reflns_Laue_measured_fraction_full 0.999
_diffrn_reflns_Laue_measured_fraction_max 0.994
_diffrn_reflns_limit_h_max 13
_diffrn_reflns_limit_h_min -13
_diffrn_reflns_limit_k_max 18
_diffrn_reflns_limit_k_min -11
_diffrn_reflns_limit_l_max 22
_diffrn_reflns_limit_l_min -22
_diffrn_reflns_number 63925
_diffrn_reflns_point_group_measured_fraction_full 0.999
_diffrn_reflns_point_group_measured_fraction_max 0.994
_diffrn_reflns_theta_full 67.684
_diffrn_reflns_theta_max 80.060
_diffrn_reflns_theta_min 3.867
_diffrn_source 'micro-focus sealed X-ray tube'
_diffrn_source_type 'PhotonJet (Cu) X-ray Source'
_exptl_absorpt_coefficient_mu 3.592
_exptl_absorpt_correction_T_max 1.000
_exptl_absorpt_correction_T_min 0.345
_exptl_absorpt_correction_type gaussian
_exptl_absorpt_process_details
;
CrysAlisPro 1.171.43.119a (Rigaku Oxford Diffraction, 2024)
Numerical absorption correction based on gaussian integration over
a multifaceted crystal model
Empirical absorption correction using spherical harmonics,
implemented in SCALE3 ABSPACK scaling algorithm.
;
_exptl_crystal_colour 'clear colourless'
_exptl_crystal_colour_lustre clear
_exptl_crystal_colour_primary colourless
_exptl_crystal_density_diffrn 1.033
_exptl_crystal_description block
_exptl_crystal_F_000 936
_exptl_crystal_preparation 'crystallization from concentrated cooled hexane solution.'
_exptl_crystal_recrystallization_method 'crystallization from concentrated cooled hexane solution.'
_exptl_crystal_size_max 0.252
_exptl_crystal_size_mid 0.143
_exptl_crystal_size_min 0.098
_refine_diff_density_max 0.243
_refine_diff_density_min -0.307
_refine_diff_density_rms 0.039
_refine_ls_abs_structure_details
;
 Flack x determined using 2529 quotients [(I+)-(I-)]/[(I+)+(I-)]
 (Parsons, Flack and Wagner, Acta Cryst. B69 (2013) 249-259).
;
_refine_ls_abs_structure_Flack -0.0034(18)
_refine_ls_extinction_method none
_refine_ls_goodness_of_fit_ref 1.070
_refine_ls_hydrogen_treatment mixed
_refine_ls_matrix_type full
_refine_ls_number_parameters 272
_refine_ls_number_reflns 5902
_refine_ls_number_restraints 0
_refine_ls_restrained_S_all 1.070
_refine_ls_R_factor_all 0.0260
_refine_ls_R_factor_gt 0.0258
_refine_ls_shift/su_max 0.001
_refine_ls_shift/su_mean 0.000
_refine_ls_structure_factor_coef Fsqd
_refine_ls_weighting_details 'w=1/[\s^2^(Fo^2^)+(0.0380P)^2^+0.6975P] where P=(Fo^2^+2Fc^2^)/3'
_refine_ls_weighting_scheme calc
_refine_ls_wR_factor_gt 0.0680
_refine_ls_wR_factor_ref 0.0682
_reflns_Friedel_coverage 0.777
_reflns_Friedel_fraction_full 0.999
_reflns_Friedel_fraction_max 0.993
_reflns_number_gt 5837
_reflns_number_total 5902
_reflns_threshold_expression 'I > 2\s(I)'
_cod_data_source_file d4sc05983b2.cif
_cod_data_source_block pla25059_refinalized
_cod_database_code 1573276
_chemical_oxdiff_formula 'Sc Si3 C15 H15 N2'
_chemical_oxdiff_usercomment 'sc tmeda'
_shelx_space_group_comment
;
The symmetry employed for this shelxl refinement is uniquely defined
by the following loop, which should always be used as a source of
symmetry information in preference to the above space-group names.
They are only intended as comments.
;
_shelx_estimated_absorpt_t_max 0.720
_shelx_estimated_absorpt_t_min 0.465
_olex2_refinement_description
;
1. Fixed Uiso
 At 1.2 times of:
  All C(H,H) groups
 At 1.5 times of:
  All C(H,H,H) groups
2. Others
 Fixed Sof: C19(0.3) H19A(0.3) H19B(0.3) C18(0.3) H18A(0.3) H18B(0.3) C20(0.7)
 H20A(0.7) H20B(0.7) C17(0.7) H17A(0.7) H17B(0.7)
3.a Secondary CH2 refined with riding coordinates:
 C19(H19A,H19B), C18(H18A,H18B), C20(H20A,H20B), C17(H17A,H17B)
3.b Idealised Me refined as rotating group:
 C9(H9A,H9B,H9C), C5(H5A,H5B,H5C), C6(H6A,H6B,H6C), C10(H10A,H10B,H10C),
 C16(H16A,H16B,H16C), C4(H4A,H4B,H4C), C7(H7A,H7B,H7C), C11(H11A,H11B,H11C),
 C15(H15A,H15B,H15C), C13(H13A,H13B,H13C), C8(H8A,H8B,H8C), C14(H14A,H14B,H14C),
  C12(H12A,H12B,H12C)
;
_olex2_submission_special_instructions 'No special instructions were received'
_oxdiff_exptl_absorpt_empirical_details
;
Empirical correction (ABSPACK) includes:
- Absorption correction using spherical harmonics
- Frame scaling
;
_oxdiff_exptl_absorpt_empirical_full_max 1.325
_oxdiff_exptl_absorpt_empirical_full_min 0.847

loop_
_space_group_symop_operation_xyz
'x, y, z'
'-x+1/2, -y, z+1/2'
'-x, y+1/2, -z+1/2'
'x+1/2, -y+1/2, -z'

loop_
_atom_site_label
_atom_site_type_symbol
_atom_site_fract_x
_atom_site_fract_y
_atom_site_fract_z
_atom_site_U_iso_or_equiv
_atom_site_adp_type
_atom_site_occupancy
_atom_site_site_symmetry_order
_atom_site_calc_flag
_atom_site_refinement_flags_posn
_atom_site_refinement_flags_adp
_atom_site_refinement_flags_occupancy
_atom_site_disorder_assembly
_atom_site_disorder_group
Sc1 Sc 0.66616(3) 0.45266(2) 0.74028(2) 0.01912(9) Uani 1 1 d . . . . .
Si2 Si 0.35506(5) 0.51147(3) 0.64747(3) 0.02211(12) Uani 1 1 d . . . . .
Si3 Si 0.47508(6) 0.37149(4) 0.90459(3) 0.02590(13) Uani 1 1 d . . . . .
Si1 Si 0.70712(6) 0.28342(4) 0.59037(3) 0.02553(13) Uani 1 1 d . . . . .
N2 N 0.79748(18) 0.58482(12) 0.73184(12) 0.0292(4) Uani 1 1 d . . . . .
N1 N 0.8616(2) 0.42821(14) 0.81866(16) 0.0465(6) Uani 1 1 d . . . . .
C9 C 0.2380(2) 0.60781(16) 0.63934(16) 0.0358(5) Uani 1 1 d . . . . .
H9A H 0.206043 0.623853 0.689956 0.054 Uiso 1 1 calc R U . . .
H9B H 0.164451 0.590676 0.607072 0.054 Uiso 1 1 calc R U . . .
H9C H 0.282872 0.658945 0.616778 0.054 Uiso 1 1 calc R U . . .
C5 C 0.5474(3) 0.23556(18) 0.6199(2) 0.0501(7) Uani 1 1 d . . . . .
H5A H 0.548903 0.223047 0.674527 0.075 Uiso 1 1 calc R U . . .
H5B H 0.531460 0.180256 0.591930 0.075 Uiso 1 1 calc R U . . .
H5C H 0.477765 0.278234 0.608804 0.075 Uiso 1 1 calc R U . . .
C6 C 0.7078(4) 0.2862(2) 0.48372(15) 0.0530(7) Uani 1 1 d . . . . .
H6A H 0.638596 0.325872 0.465772 0.080 Uiso 1 1 calc R U . . .
H6B H 0.693031 0.226128 0.463973 0.080 Uiso 1 1 calc R U . . .
H6C H 0.792265 0.308195 0.465784 0.080 Uiso 1 1 calc R U . . .
C10 C 0.5150(4) 0.47924(18) 0.95397(16) 0.0493(7) Uani 1 1 d . . . . .
H10A H 0.602770 0.475696 0.975642 0.074 Uiso 1 1 calc R U . . .
H10B H 0.451807 0.489855 0.994668 0.074 Uiso 1 1 calc R U . . .
H10C H 0.511281 0.528224 0.917310 0.074 Uiso 1 1 calc R U . . .
C16 C 0.8040(3) 0.61828(16) 0.65369(15) 0.0402(6) Uani 1 1 d . . . . .
H16A H 0.841324 0.572398 0.620667 0.060 Uiso 1 1 calc R U . . .
H16B H 0.858962 0.671566 0.652112 0.060 Uiso 1 1 calc R U . . .
H16C H 0.716199 0.633239 0.636079 0.060 Uiso 1 1 calc R U . . .
C4 C 0.8362(4) 0.2036(2) 0.6222(2) 0.0587(9) Uani 1 1 d . . . . .
H4A H 0.922177 0.227663 0.609599 0.088 Uiso 1 1 calc R U . . .
H4B H 0.824091 0.146408 0.596299 0.088 Uiso 1 1 calc R U . . .
H4C H 0.829720 0.194825 0.677177 0.088 Uiso 1 1 calc R U . . .
C7 C 0.4142(3) 0.4901(2) 0.54831(14) 0.0426(6) Uani 1 1 d . . . . .
H7A H 0.466497 0.540709 0.531021 0.064 Uiso 1 1 calc R U . . .
H7B H 0.339368 0.482286 0.514417 0.064 Uiso 1 1 calc R U . . .
H7C H 0.467614 0.436047 0.547702 0.064 Uiso 1 1 calc R U . . .
C3 C 0.5631(2) 0.35335(14) 0.81421(12) 0.0251(4) Uani 1 1 d . . . . .
H3A H 0.502(3) 0.337(2) 0.7762(18) 0.038(8) Uiso 1 1 d . . . . .
H3B H 0.620(3) 0.301(2) 0.8184(19) 0.046(9) Uiso 1 1 d . . . . .
C11 C 0.5073(3) 0.27990(17) 0.97528(14) 0.0430(6) Uani 1 1 d . . . . .
H11A H 0.457303 0.291078 1.021701 0.065 Uiso 1 1 calc R U . . .
H11B H 0.600436 0.278335 0.987451 0.065 Uiso 1 1 calc R U . . .
H11C H 0.481070 0.222678 0.953445 0.065 Uiso 1 1 calc R U . . .
C1 C 0.7332(2) 0.39553(13) 0.63065(12) 0.0236(4) Uani 1 1 d . . . . .
H1A H 0.690(3) 0.436(2) 0.5973(18) 0.041(8) Uiso 1 1 d . . . . .
H1B H 0.827(3) 0.409(2) 0.6229(17) 0.036(7) Uiso 1 1 d . . . . .
C15 C 0.7478(3) 0.6554(2) 0.78058(19) 0.0548(8) Uani 1 1 d . . . . .
H15A H 0.669075 0.680858 0.757890 0.082 Uiso 1 1 calc R U . . .
H15B H 0.814055 0.701873 0.785972 0.082 Uiso 1 1 calc R U . . .
H15C H 0.726904 0.630832 0.830685 0.082 Uiso 1 1 calc R U . . .
C2 C 0.4896(2) 0.53670(14) 0.71343(13) 0.0280(4) Uani 1 1 d . . . . .
H2A H 0.519(4) 0.594(3) 0.699(2) 0.057(10) Uiso 1 1 d . . . . .
H2B H 0.451(3) 0.542(2) 0.767(2) 0.047(8) Uiso 1 1 d . . . . .
C13 C 0.8398(4) 0.4102(3) 0.9001(2) 0.0681(10) Uani 1 1 d . . . . .
H13A H 0.796454 0.461431 0.923498 0.102 Uiso 1 1 calc R U . . .
H13B H 0.923593 0.399897 0.925187 0.102 Uiso 1 1 calc R U . . .
H13C H 0.784731 0.357337 0.905659 0.102 Uiso 1 1 calc R U . . .
C8 C 0.2556(2) 0.41263(17) 0.67722(15) 0.0362(5) Uani 1 1 d . . . . .
H8A H 0.311506 0.359823 0.679367 0.054 Uiso 1 1 calc R U . . .
H8B H 0.185608 0.402822 0.640361 0.054 Uiso 1 1 calc R U . . .
H8C H 0.217933 0.423638 0.727476 0.054 Uiso 1 1 calc R U . . .
C14 C 0.9233(2) 0.34783(19) 0.78599(18) 0.0430(6) Uani 1 1 d . . . . .
H14A H 0.861746 0.298049 0.787955 0.064 Uiso 1 1 calc R U . . .
H14B H 1.001376 0.332814 0.815301 0.064 Uiso 1 1 calc R U . . .
H14C H 0.947572 0.359410 0.733081 0.064 Uiso 1 1 calc R U . . .
C12 C 0.2938(3) 0.3762(2) 0.88911(16) 0.0472(6) Uani 1 1 d . . . . .
H12A H 0.271462 0.430929 0.861840 0.071 Uiso 1 1 calc R U . . .
H12B H 0.249196 0.375445 0.938315 0.071 Uiso 1 1 calc R U . . .
H12C H 0.266268 0.324563 0.859103 0.071 Uiso 1 1 calc R U . . .
C19 C 0.9167(8) 0.5820(6) 0.7809(6) 0.0352(18) Uani 0.3 1 d . . P A 1
H19A H 0.981027 0.626788 0.763832 0.042 Uiso 0.3 1 calc R U P A 1
H19B H 0.893904 0.594212 0.834502 0.042 Uiso 0.3 1 calc R U P A 1
C18 C 0.9705(7) 0.4908(5) 0.7728(5) 0.0325(16) Uani 0.3 1 d . . P A 1
H18A H 1.057603 0.486131 0.796561 0.039 Uiso 0.3 1 calc R U P A 1
H18B H 0.976937 0.473376 0.718718 0.039 Uiso 0.3 1 calc R U P A 1
C20 C 0.9358(3) 0.5545(2) 0.7462(3) 0.0301(7) Uani 0.7 1 d . . P A 2
H20A H 0.963340 0.513328 0.705301 0.036 Uiso 0.7 1 calc R U P A 2
H20B H 0.994871 0.606530 0.745570 0.036 Uiso 0.7 1 calc R U P A 2
C17 C 0.9452(3) 0.5081(2) 0.8219(2) 0.0329(7) Uani 0.7 1 d . . P A 2
H17A H 1.036571 0.490821 0.832193 0.039 Uiso 0.7 1 calc R U P A 2
H17B H 0.915625 0.548243 0.862955 0.039 Uiso 0.7 1 calc R U P A 2

loop_
_atom_site_aniso_label
_atom_site_aniso_U_11
_atom_site_aniso_U_22
_atom_site_aniso_U_33
_atom_site_aniso_U_23
_atom_site_aniso_U_13
_atom_site_aniso_U_12
Sc1 0.01592(15) 0.01841(16) 0.02304(16) -0.00161(12) -0.00152(12) -0.00028(12)
Si2 0.0198(2) 0.0227(2) 0.0239(2) 0.00112(19) -0.00013(19) 0.00281(19)
Si3 0.0345(3) 0.0226(2) 0.0206(2) 0.0013(2) 0.0029(2) 0.0046(2)
Si1 0.0296(3) 0.0223(3) 0.0246(3) -0.0039(2) 0.0031(2) 0.0043(2)
N2 0.0214(8) 0.0280(8) 0.0382(10) 0.0003(8) 0.0009(7) -0.0040(7)
N1 0.0298(10) 0.0346(11) 0.0752(17) 0.0106(10) -0.0242(11) -0.0073(8)
C9 0.0262(10) 0.0350(12) 0.0462(13) -0.0023(10) -0.0061(9) 0.0106(9)
C5 0.0509(16) 0.0321(13) 0.0672(18) -0.0183(12) 0.0161(14) -0.0157(11)
C6 0.078(2) 0.0542(16) 0.0271(12) -0.0106(11) 0.0043(13) 0.0075(16)
C10 0.080(2) 0.0311(12) 0.0372(13) -0.0067(10) 0.0063(13) -0.0019(13)
C16 0.0521(14) 0.0272(11) 0.0413(12) -0.0006(10) 0.0129(11) -0.0125(10)
C4 0.070(2) 0.0411(15) 0.0655(18) -0.0115(13) -0.0153(17) 0.0316(15)
C7 0.0437(13) 0.0575(15) 0.0264(11) 0.0046(10) 0.0045(10) 0.0181(12)
C3 0.0265(10) 0.0263(10) 0.0226(9) 0.0022(7) 0.0013(8) 0.0020(8)
C11 0.0670(18) 0.0329(12) 0.0293(11) 0.0085(9) 0.0103(11) 0.0123(12)
C1 0.0225(9) 0.0227(9) 0.0257(9) -0.0004(7) 0.0022(7) 0.0000(7)
C15 0.0582(18) 0.0487(15) 0.0574(18) -0.0306(14) 0.0203(14) -0.0258(14)
C2 0.0205(9) 0.0227(10) 0.0408(12) 0.0012(8) -0.0046(8) 0.0020(7)
C13 0.0568(19) 0.087(2) 0.060(2) -0.0169(18) -0.0381(17) 0.0146(18)
C8 0.0352(12) 0.0345(11) 0.0389(12) 0.0016(10) -0.0043(10) -0.0109(10)
C14 0.0251(11) 0.0473(14) 0.0565(16) 0.0108(12) -0.0111(11) -0.0007(10)
C12 0.0383(13) 0.0630(17) 0.0402(13) -0.0093(12) 0.0064(11) 0.0117(13)
C19 0.020(4) 0.038(5) 0.048(5) -0.008(4) -0.003(4) 0.002(3)
C18 0.019(3) 0.031(4) 0.048(5) -0.003(4) -0.005(3) -0.004(3)
C20 0.0169(14) 0.0263(16) 0.047(2) -0.0070(17) 0.0055(14) -0.0057(12)
C17 0.0195(14) 0.0367(17) 0.042(2) -0.0086(15) -0.0050(13) -0.0021(12)

loop_
_atom_type_symbol
_atom_type_description
_atom_type_scat_dispersion_real
_atom_type_scat_dispersion_imag
_atom_type_scat_source
C C 0.0181 0.0091 'International Tables Vol C Tables 4.2.6.8 and 6.1.1.4'
H H 0.0000 0.0000 'International Tables Vol C Tables 4.2.6.8 and 6.1.1.4'
N N 0.0311 0.0180 'International Tables Vol C Tables 4.2.6.8 and 6.1.1.4'
Sc Sc 0.3119 1.5331 'International Tables Vol C Tables 4.2.6.8 and 6.1.1.4'
Si Si 0.2541 0.3302 'International Tables Vol C Tables 4.2.6.8 and 6.1.1.4'

loop_
_exptl_crystal_face_index_h
_exptl_crystal_face_index_k
_exptl_crystal_face_index_l
_exptl_crystal_face_perp_dist
-1 0 2 0.0513
-2 -8 5 0.0930
4 2 -9 0.0791
4 -4 -8 0.0561
4 4 -8 0.0837
-4 0 -9 0.0523
4 0 9 0.0447
-2 6 8 0.0730
-2 -1 11 0.0496
2 4 -10 0.0685
2 -2 11 0.0475
2 3 11 0.0560
-5 -4 6 0.0701
-5 -1 7 0.0581

loop_
_geom_angle_atom_site_label_1
_geom_angle_atom_site_label_2
_geom_angle_atom_site_label_3
_geom_angle
_geom_angle_site_symmetry_1
_geom_angle_site_symmetry_3
_geom_angle_publ_flag
N2 Sc1 N1 72.60(7) . . ?
C3 Sc1 N2 148.10(8) . . ?
C3 Sc1 N1 87.72(8) . . ?
C3 Sc1 C2 96.57(8) . . ?
C1 Sc1 N2 95.26(7) . . ?
C1 Sc1 N1 100.17(9) . . ?
C1 Sc1 C3 113.13(8) . . ?
C1 Sc1 C2 106.44(8) . . ?
C2 Sc1 N2 88.59(7) . . ?
C2 Sc1 N1 148.69(8) . . ?
C7 Si2 C9 105.49(12) . . ?
C7 Si2 C8 107.46(13) . . ?
C2 Si2 C9 111.53(10) . . ?
C2 Si2 C7 112.26(12) . . ?
C2 Si2 C8 113.22(11) . . ?
C8 Si2 C9 106.39(12) . . ?
C10 Si3 C11 106.54(13) . . ?
C3 Si3 C10 114.67(12) . . ?
C3 Si3 C11 111.99(11) . . ?
C3 Si3 C12 111.34(11) . . ?
C12 Si3 C10 104.48(15) . . ?
C12 Si3 C11 107.26(15) . . ?
C5 Si1 C6 106.91(16) . . ?
C5 Si1 C4 106.97(17) . . ?
C4 Si1 C6 108.08(16) . . ?
C1 Si1 C5 111.86(11) . . ?
C1 Si1 C6 111.25(12) . . ?
C1 Si1 C4 111.53(13) . . ?
C16 N2 Sc1 111.52(14) . . ?
C16 N2 C19 120.9(4) . . ?
C16 N2 C20 102.5(2) . . ?
C15 N2 Sc1 111.62(15) . . ?
C15 N2 C16 108.6(2) . . ?
C15 N2 C19 88.1(5) . . ?
C15 N2 C20 116.7(3) . . ?
C19 N2 Sc1 113.5(4) . . ?
C20 N2 Sc1 105.50(16) . . ?
C13 N1 Sc1 116.60(19) . . ?
C13 N1 C14 107.0(2) . . ?
C13 N1 C18 132.4(4) . . ?
C13 N1 C17 101.6(3) . . ?
C14 N1 Sc1 104.63(16) . . ?
C14 N1 C18 89.2(3) . . ?
C18 N1 Sc1 101.0(3) . . ?
C17 N1 Sc1 111.95(17) . . ?
C17 N1 C14 115.4(2) . . ?
Si2 C9 H9A 109.5 . . ?
Si2 C9 H9B 109.5 . . ?
Si2 C9 H9C 109.5 . . ?
H9A C9 H9B 109.5 . . ?
H9A C9 H9C 109.5 . . ?
H9B C9 H9C 109.5 . . ?
Si1 C5 H5A 109.5 . . ?
Si1 C5 H5B 109.5 . . ?
Si1 C5 H5C 109.5 . . ?
H5A C5 H5B 109.5 . . ?
H5A C5 H5C 109.5 . . ?
H5B C5 H5C 109.5 . . ?
Si1 C6 H6A 109.5 . . ?
Si1 C6 H6B 109.5 . . ?
Si1 C6 H6C 109.5 . . ?
H6A C6 H6B 109.5 . . ?
H6A C6 H6C 109.5 . . ?
H6B C6 H6C 109.5 . . ?
Si3 C10 H10A 109.5 . . ?
Si3 C10 H10B 109.5 . . ?
Si3 C10 H10C 109.5 . . ?
H10A C10 H10B 109.5 . . ?
H10A C10 H10C 109.5 . . ?
H10B C10 H10C 109.5 . . ?
N2 C16 H16A 109.5 . . ?
N2 C16 H16B 109.5 . . ?
N2 C16 H16C 109.5 . . ?
H16A C16 H16B 109.5 . . ?
H16A C16 H16C 109.5 . . ?
H16B C16 H16C 109.5 . . ?
Si1 C4 H4A 109.5 . . ?
Si1 C4 H4B 109.5 . . ?
Si1 C4 H4C 109.5 . . ?
H4A C4 H4B 109.5 . . ?
H4A C4 H4C 109.5 . . ?
H4B C4 H4C 109.5 . . ?
Si2 C7 H7A 109.5 . . ?
Si2 C7 H7B 109.5 . . ?
Si2 C7 H7C 109.5 . . ?
H7A C7 H7B 109.5 . . ?
H7A C7 H7C 109.5 . . ?
H7B C7 H7C 109.5 . . ?
Sc1 C3 H3A 94.3(19) . . ?
Sc1 C3 H3B 107(2) . . ?
Si3 C3 Sc1 129.12(11) . . ?
Si3 C3 H3A 108.9(19) . . ?
Si3 C3 H3B 110(2) . . ?
H3A C3 H3B 104(3) . . ?
Si3 C11 H11A 109.5 . . ?
Si3 C11 H11B 109.5 . . ?
Si3 C11 H11C 109.5 . . ?
H11A C11 H11B 109.5 . . ?
H11A C11 H11C 109.5 . . ?
H11B C11 H11C 109.5 . . ?
Sc1 C1 H1A 98.2(19) . . ?
Sc1 C1 H1B 109.9(18) . . ?
Si1 C1 Sc1 129.85(10) . . ?
Si1 C1 H1A 106.0(18) . . ?
Si1 C1 H1B 106.0(18) . . ?
H1A C1 H1B 104(3) . . ?
N2 C15 H15A 109.5 . . ?
N2 C15 H15B 109.5 . . ?
N2 C15 H15C 109.5 . . ?
H15A C15 H15B 109.5 . . ?
H15A C15 H15C 109.5 . . ?
H15B C15 H15C 109.5 . . ?
Sc1 C2 H2A 108(2) . . ?
Sc1 C2 H2B 99.0(19) . . ?
Si2 C2 Sc1 128.16(11) . . ?
Si2 C2 H2A 105(2) . . ?
Si2 C2 H2B 108(2) . . ?
H2A C2 H2B 108(3) . . ?
N1 C13 H13A 109.5 . . ?
N1 C13 H13B 109.5 . . ?
N1 C13 H13C 109.5 . . ?
H13A C13 H13B 109.5 . . ?
H13A C13 H13C 109.5 . . ?
H13B C13 H13C 109.5 . . ?
Si2 C8 H8A 109.5 . . ?
Si2 C8 H8B 109.5 . . ?
Si2 C8 H8C 109.5 . . ?
H8A C8 H8B 109.5 . . ?
H8A C8 H8C 109.5 . . ?
H8B C8 H8C 109.5 . . ?
N1 C14 H14A 109.5 . . ?
N1 C14 H14B 109.5 . . ?
N1 C14 H14C 109.5 . . ?
H14A C14 H14B 109.5 . . ?
H14A C14 H14C 109.5 . . ?
H14B C14 H14C 109.5 . . ?
Si3 C12 H12A 109.5 . . ?
Si3 C12 H12B 109.5 . . ?
Si3 C12 H12C 109.5 . . ?
H12A C12 H12B 109.5 . . ?
H12A C12 H12C 109.5 . . ?
H12B C12 H12C 109.5 . . ?
N2 C19 H19A 110.5 . . ?
N2 C19 H19B 110.5 . . ?
H19A C19 H19B 108.7 . . ?
C18 C19 N2 106.0(7) . . ?
C18 C19 H19A 110.5 . . ?
C18 C19 H19B 110.5 . . ?
N1 C18 H18A 111.2 . . ?
N1 C18 H18B 111.2 . . ?
C19 C18 N1 103.0(6) . . ?
C19 C18 H18A 111.2 . . ?
C19 C18 H18B 111.2 . . ?
H18A C18 H18B 109.1 . . ?
N2 C20 H20A 109.6 . . ?
N2 C20 H20B 109.6 . . ?
H20A C20 H20B 108.1 . . ?
C17 C20 N2 110.3(3) . . ?
C17 C20 H20A 109.6 . . ?
C17 C20 H20B 109.6 . . ?
N1 C17 C20 107.7(3) . . ?
N1 C17 H17A 110.2 . . ?
N1 C17 H17B 110.2 . . ?
C20 C17 H17A 110.2 . . ?
C20 C17 H17B 110.2 . . ?
H17A C17 H17B 108.5 . . ?

loop_
_geom_bond_atom_site_label_1
_geom_bond_atom_site_label_2
_geom_bond_distance
_geom_bond_site_symmetry_2
_geom_bond_publ_flag
Sc1 N2 2.4055(18) . ?
Sc1 N1 2.463(2) . ?
Sc1 C3 2.246(2) . ?
Sc1 C1 2.222(2) . ?
Sc1 C2 2.260(2) . ?
Si2 C9 1.887(2) . ?
Si2 C7 1.876(2) . ?
Si2 C2 1.844(2) . ?
Si2 C8 1.877(2) . ?
Si3 C10 1.883(3) . ?
Si3 C3 1.850(2) . ?
Si3 C11 1.885(2) . ?
Si3 C12 1.883(3) . ?
Si1 C5 1.865(3) . ?
Si1 C6 1.878(3) . ?
Si1 C4 1.874(3) . ?
Si1 C1 1.848(2) . ?
N2 C16 1.467(3) . ?
N2 C15 1.456(3) . ?
N2 C19 1.499(9) . ?
N2 C20 1.513(4) . ?
N1 C13 1.476(5) . ?
N1 C14 1.481(4) . ?
N1 C18 1.669(8) . ?
N1 C17 1.477(4) . ?
C9 H9A 0.9800 . ?
C9 H9B 0.9800 . ?
C9 H9C 0.9800 . ?
C5 H5A 0.9800 . ?
C5 H5B 0.9800 . ?
C5 H5C 0.9800 . ?
C6 H6A 0.9800 . ?
C6 H6B 0.9800 . ?
C6 H6C 0.9800 . ?
C10 H10A 0.9800 . ?
C10 H10B 0.9800 . ?
C10 H10C 0.9800 . ?
C16 H16A 0.9800 . ?
C16 H16B 0.9800 . ?
C16 H16C 0.9800 . ?
C4 H4A 0.9800 . ?
C4 H4B 0.9800 . ?
C4 H4C 0.9800 . ?
C7 H7A 0.9800 . ?
C7 H7B 0.9800 . ?
C7 H7C 0.9800 . ?
C3 H3A 0.95(3) . ?
C3 H3B 0.98(3) . ?
C11 H11A 0.9800 . ?
C11 H11B 0.9800 . ?
C11 H11C 0.9800 . ?
C1 H1A 0.96(3) . ?
C1 H1B 0.99(3) . ?
C15 H15A 0.9800 . ?
C15 H15B 0.9800 . ?
C15 H15C 0.9800 . ?
C2 H2A 0.95(4) . ?
C2 H2B 1.02(3) . ?
C13 H13A 0.9800 . ?
C13 H13B 0.9800 . ?
C13 H13C 0.9800 . ?
C8 H8A 0.9800 . ?
C8 H8B 0.9800 . ?
C8 H8C 0.9800 . ?
C14 H14A 0.9800 . ?
C14 H14B 0.9800 . ?
C14 H14C 0.9800 . ?
C12 H12A 0.9800 . ?
C12 H12B 0.9800 . ?
C12 H12C 0.9800 . ?
C19 H19A 0.9900 . ?
C19 H19B 0.9900 . ?
C19 C18 1.484(12) . ?
C18 H18A 0.9900 . ?
C18 H18B 0.9900 . ?
C20 H20A 0.9900 . ?
C20 H20B 0.9900 . ?
C20 C17 1.507(6) . ?
C17 H17A 0.9900 . ?
C17 H17B 0.9900 . ?

loop_
_geom_torsion_atom_site_label_1
_geom_torsion_atom_site_label_2
_geom_torsion_atom_site_label_3
_geom_torsion_atom_site_label_4
_geom_torsion
_geom_torsion_site_symmetry_1
_geom_torsion_site_symmetry_2
_geom_torsion_site_symmetry_3
_geom_torsion_site_symmetry_4
_geom_torsion_publ_flag
Sc1 N2 C19 C18 41.8(8) . . . . ?
Sc1 N2 C20 C17 -56.9(3) . . . . ?
Sc1 N1 C18 C19 63.3(6) . . . . ?
Sc1 N1 C17 C20 -34.2(3) . . . . ?
N2 C19 C18 N1 -70.4(8) . . . . ?
N2 C20 C17 N1 62.5(4) . . . . ?
C9 Si2 C2 Sc1 -175.27(14) . . . . ?
C5 Si1 C1 Sc1 32.0(2) . . . . ?
C6 Si1 C1 Sc1 151.48(16) . . . . ?
C10 Si3 C3 Sc1 -18.2(2) . . . . ?
C16 N2 C19 C18 -94.8(7) . . . . ?
C16 N2 C20 C17 -173.8(3) . . . . ?
C4 Si1 C1 Sc1 -87.77(19) . . . . ?
C7 Si2 C2 Sc1 -57.13(18) . . . . ?
C11 Si3 C3 Sc1 -139.73(15) . . . . ?
C15 N2 C19 C18 154.6(7) . . . . ?
C15 N2 C20 C17 67.7(3) . . . . ?
C13 N1 C18 C19 -79.4(7) . . . . ?
C13 N1 C17 C20 -159.3(3) . . . . ?
C8 Si2 C2 Sc1 64.78(18) . . . . ?
C14 N1 C18 C19 168.0(6) . . . . ?
C14 N1 C17 C20 85.4(3) . . . . ?
C12 Si3 C3 Sc1 100.19(17) . . . . ?

loop_
_exptl_oxdiff_crystal_face_indexfrac_h
_exptl_oxdiff_crystal_face_indexfrac_k
_exptl_oxdiff_crystal_face_indexfrac_l
_exptl_oxdiff_crystal_face_x
_exptl_oxdiff_crystal_face_y
_exptl_oxdiff_crystal_face_z
-0.9960 0.0256 2.0110 0.1838 0.1397 0.0004
-2.0458 -8.1529 5.2037 0.4099 0.3493 -0.8426
3.8346 2.4982 -8.8782 -0.7328 -0.6256 0.2676
3.7158 -4.1448 -8.1536 -0.6918 -0.5913 -0.4144
3.5097 4.3557 -8.2678 -0.6765 -0.5773 0.4573
-4.3648 -0.0997 -8.6410 0.4770 -0.8785 0.0274
4.3649 0.0394 8.6416 -0.4769 0.8783 -0.0336
-1.8063 6.1933 8.2736 0.4112 0.6703 0.6177
-2.1524 -0.8030 10.7782 0.5196 0.8480 -0.1046
1.9267 3.8027 -9.9947 -0.4762 -0.7776 0.4104
1.8977 -2.4772 10.5689 -0.0753 0.9545 -0.2886
1.8411 2.7370 10.5109 -0.0759 0.9663 0.2458
-4.8470 -4.2801 6.0301 0.8302 0.3435 -0.4391
-5.4395 -0.7074 6.5503 0.9215 0.3816 -0.0727
